data_7030123
loop_
_publ_author_name
'Wu, Xiao-Yuan'
'Zhang, Qi-Kai'
'Kuang, Xiao-Fei'
'Yang, Wen-bin'
'Yu, Rong-Min'
'Lu, Can-Zhong'

_publ_section_title
;
 Two hybrid polyoxometalate-pillared metal-organic frameworks.
;
_journal_issue 38
_journal_name_full 'Dalton transactions (Cambridge, England : 2003)'
_journal_page_first 11783
_journal_page_last 11787
_journal_paper_doi 10.1039/c2dt30920c
_journal_volume 41
_journal_year 2012
_chemical_formula_moiety 'C36 H32 Cu5 N30 O44 Si W12, 4(H2 O)'
_chemical_formula_sum 'C36 H40 Cu5 N30 O48 Si W12'
_chemical_formula_weight 4212.97
_chemical_name_systematic
;
?
;
_space_group_IT_number 2
_symmetry_cell_setting triclinic
_symmetry_space_group_name_Hall '-P 1'
_symmetry_space_group_name_H-M 'P -1'
_atom_sites_solution_hydrogens geom
_atom_sites_solution_primary direct
_atom_sites_solution_secondary difmap
_audit_creation_method SHELXL-97
_cell_angle_alpha 104.904(8)
_cell_angle_beta 111.632(6)
_cell_angle_gamma 105.607(2)
_cell_formula_units_Z 1
_cell_length_a 12.195(10)
_cell_length_b 13.489(11)
_cell_length_c 14.276(12)
_cell_measurement_reflns_used 2101
_cell_measurement_temperature 293(2)
_cell_measurement_theta_max 27.4449
_cell_measurement_theta_min 2.7710
_cell_volume 1929(3)
_computing_structure_refinement 'SHELXL-97 (Sheldrick, 1997)'
_computing_structure_solution 'SHELXS-97 (Sheldrick, 1990)'
_diffrn_ambient_temperature 293(2)
_diffrn_detector_area_resol_mean 13.6612
_diffrn_measured_fraction_theta_full 0.989
_diffrn_measured_fraction_theta_max 0.989
_diffrn_measurement_device_type Mercury2
_diffrn_measurement_method CCD_Profile_fitting
_diffrn_radiation_monochromator graphite
_diffrn_radiation_source 'fine-focus sealed tube'
_diffrn_radiation_type MoK\a
_diffrn_radiation_wavelength 0.71073
_diffrn_reflns_av_R_equivalents 0.0432
_diffrn_reflns_av_sigmaI/netI 0.0773
_diffrn_reflns_limit_h_max 15
_diffrn_reflns_limit_h_min -12
_diffrn_reflns_limit_k_max 15
_diffrn_reflns_limit_k_min -17
_diffrn_reflns_limit_l_max 18
_diffrn_reflns_limit_l_min -18
_diffrn_reflns_number 14945
_diffrn_reflns_theta_full 27.44
_diffrn_reflns_theta_max 27.44
_diffrn_reflns_theta_min 2.46
_exptl_absorpt_coefficient_mu 19.287
_exptl_absorpt_correction_T_max 0.1133
_exptl_absorpt_correction_T_min 0.1133
_exptl_absorpt_correction_type multi-scan
_exptl_absorpt_process_details 'RIGAKU/MSC(2004), CrystalClear Version 1.3.6'
_exptl_crystal_colour blue
_exptl_crystal_density_diffrn 3.627
_exptl_crystal_density_method 'not measured'
_exptl_crystal_description block
_exptl_crystal_F_000 1897
_exptl_crystal_size_max 0.20
_exptl_crystal_size_mid 0.20
_exptl_crystal_size_min 0.20
_refine_diff_density_max 1.904
_refine_diff_density_min -2.854
_refine_diff_density_rms 0.402
_refine_ls_extinction_method none
_refine_ls_goodness_of_fit_ref 1.248
_refine_ls_hydrogen_treatment constr
_refine_ls_matrix_type full
_refine_ls_number_parameters 634
_refine_ls_number_reflns 8720
_refine_ls_number_restraints 120
_refine_ls_restrained_S_all 1.245
_refine_ls_R_factor_all 0.1111
_refine_ls_R_factor_gt 0.0940
_refine_ls_shift/su_max 0.000
_refine_ls_shift/su_mean 0.000
_refine_ls_structure_factor_coef Fsqd
_refine_ls_weighting_details 'calc w=1/[\s^2^(Fo^2^)+(0.0091P)^2^+149.1118P] where P=(Fo^2^+2Fc^2^)/3'
_refine_ls_weighting_scheme calc
_refine_ls_wR_factor_gt 0.1730
_refine_ls_wR_factor_ref 0.1804
_reflns_number_gt 7051
_reflns_number_total 8720
_reflns_threshold_expression >2sigma(I)
_cod_data_source_file c2dt30920c.txt
_cod_data_source_block a_833800
_cod_depositor_comments
;
The following automatic conversions were performed:

'_exptl_absorpt_correction_type' value 'Multi-scan' changed to
'multi-scan' according to
/usr/data/users/saulius/automatic-downloads/retrospective/RSC/lib/dictionaries/cif_core.dic
dictionary named 'cif_core.dic' version 2.4.2 from 2011-04-26.

Automatic conversion script
Id: cif_fix_values 2281 2013-09-26 08:29:07Z andrius 
;
_cod_original_sg_symbol_H-M P-1
_cod_database_code 7030123

loop_
_symmetry_equiv_pos_as_xyz
'x, y, z'
'-x, -y, -z'

loop_
_atom_site_label
_atom_site_type_symbol
_atom_site_fract_x
_atom_site_fract_y
_atom_site_fract_z
_atom_site_U_iso_or_equiv
_atom_site_adp_type
_atom_site_occupancy
_atom_site_symmetry_multiplicity
_atom_site_calc_flag
_atom_site_refinement_flags
Si1 Si -0.5000 0.0000 -0.5000 0.0214(17) Uani 1 2 d S
W1 W -0.35316(11) -0.06191(9) -0.27041(8) 0.0356(3) Uani 1 1 d .
W2 W -0.78300(10) -0.05100(9) -0.46902(9) 0.0374(3) Uani 1 1 d .
W3 W -0.51954(13) -0.14510(8) -0.75405(9) 0.0439(3) Uani 1 1 d .
W4 W -0.80162(9) -0.19737(8) -0.72336(8) 0.0297(2) Uani 1 1 d .
W5 W -0.65603(9) -0.25759(7) -0.49204(8) 0.0288(2) Uani 1 1 d .
W6 W -0.37518(12) -0.20641(9) -0.52617(9) 0.0444(3) Uani 1 1 d .
Cu1 Cu -0.1505(3) -0.0563(2) 0.0306(2) 0.0268(6) Uani 1 1 d .
Cu2 Cu 0.0326(3) 0.4510(2) 0.1261(2) 0.0294(6) Uani 1 1 d .
Cu3 Cu -0.5000 -0.5000 0.0000 0.0378(11) Uani 1 2 d S
O1 O -0.634(3) -0.096(2) -0.535(2) 0.018(6) Uani 0.50 1 d PU
O2 O -0.399(2) 0.057(2) -0.363(2) 0.014(5) Uani 0.50 1 d PU
O3 O -0.512(2) 0.101(2) -0.538(2) 0.016(5) Uani 0.50 1 d PU
O4 O -0.420(2) -0.058(2) -0.558(2) 0.015(5) Uani 0.50 1 d PU
O5 O -0.743(2) -0.177(2) -0.4495(15) 0.061(6) Uani 1 1 d .
O6 O -0.5184(18) -0.175(2) -0.3452(17) 0.067(7) Uani 1 1 d U
O7 O -0.2843(16) -0.0922(17) -0.1602(15) 0.046(5) Uani 1 1 d .
O8 O -0.221(3) 0.0683(19) -0.243(2) 0.072(7) Uani 1 1 d U
O9 O -0.308(2) -0.140(2) -0.3706(18) 0.068(7) Uani 1 1 d .
O10 O -0.759(3) 0.084(2) -0.4893(19) 0.090(8) Uani 1 1 d U
O11A O -0.674(3) 0.047(3) -0.309(3) 0.026(7) Uani 0.50 1 d P
O11B O -0.627(3) 0.031(2) -0.334(2) 0.024(7) Uani 0.50 1 d P
O12 O -0.576(2) -0.0296(19) -0.781(2) 0.076(7) Uani 1 1 d U
O13 O -0.5275(17) -0.2082(14) -0.8742(15) 0.040(4) Uani 1 1 d .
O14 O -0.689(2) -0.2254(17) -0.779(2) 0.063(6) Uani 1 1 d U
O15A O -0.441(3) -0.247(3) -0.687(3) 0.027(7) Uani 0.50 1 d P
O15B O -0.492(4) -0.222(3) -0.665(3) 0.039(9) Uani 0.50 1 d P
O16 O -0.943(2) -0.2936(16) -0.8267(17) 0.064(7) Uani 1 1 d .
O17 O -0.760(2) -0.287(2) -0.6391(19) 0.067(6) Uani 1 1 d U
O18 O -0.732(2) -0.3776(18) -0.4830(19) 0.065(6) Uani 1 1 d U
O19 O -0.5369(19) -0.289(2) -0.5362(16) 0.070(8) Uani 1 1 d .
O20 O -0.314(2) -0.3056(17) -0.5344(17) 0.053(5) Uani 1 1 d .
O21 O -0.915(2) -0.078(2) -0.454(2) 0.071(7) Uani 1 1 d .
O22 O -0.851(2) -0.126(2) -0.6210(18) 0.066(7) Uani 1 1 d .
OW1 O -0.0107(17) 0.4886(18) 0.2479(16) 0.051(5) Uani 1 1 d .
HW1B H 0.0509 0.5521 0.2920 0.061 Uiso 1 1 d R
HW1A H -0.0738 0.5070 0.2242 0.061 Uiso 1 1 d R
OW2 O 0.0017(18) 0.0114(19) 0.2302(17) 0.055(6) Uani 1 1 d .
HW2A H 0.0226 0.0773 0.2743 0.066 Uiso 1 1 d R
HW2B H 0.0698 -0.0002 0.2418 0.066 Uiso 1 1 d R
OW3 O 0.027(4) 0.223(3) 0.358(3) 0.129(13) Uani 1 1 d .
HW3A H -0.0129 0.1802 0.3792 0.155 Uiso 1 1 d R
HW3B H 0.1072 0.2501 0.4015 0.155 Uiso 1 1 d R
OW4 O -0.043(4) 0.400(4) 0.392(3) 0.147(16) Uani 1 1 d .
HW4A H -0.0330 0.4296 0.3479 0.176 Uiso 1 1 d R
HW4B H -0.0211 0.3448 0.3825 0.176 Uiso 1 1 d R
N1 N -0.2001(18) -0.2000(17) 0.1425(16) 0.032(5) Uani 1 1 d .
N2 N -0.255(2) -0.1877(19) 0.0423(17) 0.039(5) Uani 1 1 d .
N3 N -0.3655(19) -0.2751(16) -0.0211(17) 0.032(5) Uani 1 1 d .
N4 N -0.3854(18) -0.3467(15) 0.0251(16) 0.028(4) Uani 1 1 d U
C5 C -0.282(3) -0.2971(18) 0.126(2) 0.034(6) Uani 1 1 d .
C6 C -0.267(2) -0.3560(18) 0.1991(19) 0.026(5) Uani 1 1 d .
N7 N -0.3626(18) -0.4613(15) 0.1515(15) 0.027(4) Uani 1 1 d U
C8 C -0.353(3) -0.528(2) 0.208(2) 0.038(6) Uani 1 1 d .
H8A H -0.4159 -0.6006 0.1772 0.046 Uiso 1 1 calc R
C9 C -0.251(3) -0.488(2) 0.311(3) 0.046(7) Uani 1 1 d .
H9A H -0.2487 -0.5340 0.3492 0.055 Uiso 1 1 calc R
C10 C -0.151(3) -0.382(3) 0.360(3) 0.069(11) Uani 1 1 d .
H10A H -0.0812 -0.3584 0.4284 0.082 Uiso 1 1 calc R
C11 C -0.161(2) -0.313(2) 0.301(2) 0.041(6) Uani 1 1 d .
H11A H -0.0987 -0.2410 0.3293 0.049 Uiso 1 1 calc R
N12 N 0.1344(17) 0.5121(15) 0.0575(16) 0.026(4) Uani 1 1 d .
N13 N 0.1239(19) 0.5402(15) -0.0261(16) 0.028(4) Uani 1 1 d .
N14 N 0.2332(19) 0.5615(18) -0.037(2) 0.045(6) Uani 1 1 d .
N15 N 0.3167(18) 0.5466(15) 0.0456(17) 0.030(4) Uani 1 1 d .
C16 C 0.257(2) 0.518(2) 0.102(2) 0.030(5) Uani 1 1 d U
C17 C 0.299(2) 0.4905(17) 0.1989(17) 0.021(4) Uani 1 1 d U
C18 C 0.415(2) 0.497(2) 0.256(2) 0.037(6) Uani 1 1 d .
H18A H 0.4820 0.5300 0.2423 0.044 Uiso 1 1 calc R
C19 C 0.438(3) 0.453(3) 0.340(2) 0.047(7) Uani 1 1 d .
H19A H 0.5182 0.4535 0.3788 0.056 Uiso 1 1 calc R
C20 C 0.341(3) 0.413(2) 0.359(3) 0.054(8) Uani 1 1 d .
H20A H 0.3523 0.3798 0.4093 0.065 Uiso 1 1 calc R
C21 C 0.226(2) 0.4177(19) 0.309(2) 0.031(5) Uani 1 1 d .
H21A H 0.1634 0.3960 0.3300 0.037 Uiso 1 1 calc R
N22 N 0.2039(18) 0.4556(16) 0.2248(16) 0.030(4) Uani 1 1 d .
N23 N -0.0216(17) 0.2633(13) 0.0550(16) 0.025(4) Uani 1 1 d .
N24 N 0.0663(15) 0.2384(13) 0.0273(14) 0.018(3) Uani 1 1 d U
N25 N 0.0515(17) 0.1353(14) 0.0145(16) 0.025(4) Uani 1 1 d .
N26 N -0.0488(17) 0.0884(13) 0.0293(14) 0.020(4) Uani 1 1 d .
C27 C -0.0960(18) 0.1686(16) 0.0534(16) 0.017(4) Uani 1 1 d U
C28 C -0.199(2) 0.1429(18) 0.0780(19) 0.027(5) Uani 1 1 d U
N29 N -0.238(2) 0.0374(17) 0.0766(18) 0.034(5) Uani 1 1 d .
C30 C -0.330(3) 0.011(2) 0.107(2) 0.047(7) Uani 1 1 d U
H30A H -0.3564 -0.0603 0.1087 0.057 Uiso 1 1 calc R
C31 C -0.388(4) 0.078(3) 0.137(3) 0.074(13) Uani 1 1 d .
H31A H -0.4457 0.0570 0.1639 0.089 Uiso 1 1 calc R
C32 C -0.355(3) 0.179(3) 0.125(3) 0.053(8) Uani 1 1 d U
H32A H -0.4001 0.2235 0.1341 0.063 Uiso 1 1 calc R
C33 C -0.257(3) 0.215(2) 0.100(2) 0.041(6) Uani 1 1 d .
H33A H -0.2300 0.2850 0.0972 0.050 Uiso 1 1 calc R

loop_
_atom_site_aniso_label
_atom_site_aniso_U_11
_atom_site_aniso_U_22
_atom_site_aniso_U_33
_atom_site_aniso_U_23
_atom_site_aniso_U_13
_atom_site_aniso_U_12
Si1 0.025(4) 0.025(4) 0.016(4) 0.010(3) 0.009(3) 0.012(3)
W1 0.0501(6) 0.0487(6) 0.0298(5) 0.0289(5) 0.0214(5) 0.0341(5)
W2 0.0271(5) 0.0416(6) 0.0358(6) 0.0209(5) 0.0109(4) 0.0032(4)
W3 0.0831(9) 0.0227(5) 0.0276(6) 0.0118(4) 0.0307(6) 0.0156(5)
W4 0.0279(5) 0.0207(4) 0.0310(5) 0.0095(4) 0.0105(4) 0.0021(4)
W5 0.0294(5) 0.0196(4) 0.0309(5) 0.0141(4) 0.0094(4) 0.0036(4)
W6 0.0597(7) 0.0309(6) 0.0363(6) 0.0134(5) 0.0080(5) 0.0300(5)
Cu1 0.0340(15) 0.0179(13) 0.0427(17) 0.0195(12) 0.0250(13) 0.0132(11)
Cu2 0.0284(14) 0.0317(15) 0.0351(16) 0.0221(13) 0.0140(12) 0.0149(12)
Cu3 0.045(3) 0.024(2) 0.035(2) 0.0215(19) 0.010(2) 0.0044(18)
O1 0.019(7) 0.016(7) 0.019(7) 0.009(5) 0.009(5) 0.004(5)
O2 0.014(7) 0.013(7) 0.017(7) 0.006(5) 0.006(5) 0.009(5)
O3 0.018(7) 0.014(7) 0.016(7) 0.009(5) 0.005(5) 0.006(5)
O4 0.016(7) 0.016(7) 0.016(7) 0.007(5) 0.008(5) 0.006(5)
O5 0.083(16) 0.096(17) 0.020(10) 0.022(10) 0.021(10) 0.066(14)
O6 0.030(9) 0.098(14) 0.041(11) -0.007(9) 0.014(8) 0.018(9)
O7 0.028(9) 0.064(13) 0.040(11) 0.040(10) 0.004(8) 0.008(9)
O8 0.107(14) 0.058(12) 0.103(15) 0.041(10) 0.092(12) 0.034(10)
O9 0.048(12) 0.080(16) 0.054(14) -0.009(12) 0.023(11) 0.028(12)
O10 0.104(15) 0.066(13) 0.047(12) 0.042(11) -0.003(10) -0.001(11)
O11A 0.05(2) 0.034(18) 0.029(18) 0.021(15) 0.031(17) 0.038(17)
O11B 0.043(19) 0.017(15) 0.020(16) 0.005(12) 0.023(15) 0.018(14)
O12 0.093(14) 0.059(12) 0.118(16) 0.038(11) 0.087(13) 0.037(10)
O13 0.040(10) 0.034(10) 0.036(10) 0.016(8) 0.017(8) -0.001(8)
O14 0.075(12) 0.042(10) 0.110(15) 0.045(10) 0.068(11) 0.030(9)
O15A 0.04(2) 0.013(15) 0.034(19) 0.012(14) 0.020(17) 0.020(15)
O15B 0.06(3) 0.016(17) 0.018(18) -0.005(13) 0.006(17) 0.008(17)
O16 0.050(12) 0.039(11) 0.048(13) 0.006(10) -0.020(10) 0.013(10)
O17 0.076(10) 0.073(10) 0.057(10) 0.029(7) 0.027(7) 0.040(8)
O18 0.085(10) 0.050(9) 0.061(9) 0.028(7) 0.036(8) 0.019(7)
O19 0.037(11) 0.100(19) 0.034(12) -0.014(11) 0.006(9) 0.028(12)
O20 0.069(14) 0.049(12) 0.060(14) 0.020(10) 0.036(11) 0.044(11)
O21 0.084(17) 0.11(2) 0.081(18) 0.068(16) 0.059(15) 0.076(17)
O22 0.110(19) 0.090(17) 0.062(14) 0.044(13) 0.057(14) 0.092(16)
OW1 0.032(10) 0.066(14) 0.045(12) 0.020(10) 0.004(9) 0.027(10)
OW2 0.034(10) 0.078(15) 0.054(13) 0.034(12) 0.011(9) 0.029(11)
OW3 0.16(3) 0.11(3) 0.10(3) 0.06(2) 0.05(2) 0.05(3)
OW4 0.20(4) 0.22(5) 0.12(3) 0.14(3) 0.10(3) 0.15(4)
N1 0.030(10) 0.038(11) 0.033(11) 0.024(9) 0.019(9) 0.005(9)
N2 0.054(14) 0.053(14) 0.023(11) 0.026(10) 0.021(10) 0.029(12)
N3 0.036(11) 0.022(10) 0.039(12) 0.022(9) 0.015(9) 0.006(8)
N4 0.034(8) 0.018(7) 0.036(8) 0.018(6) 0.013(6) 0.012(6)
C5 0.057(16) 0.013(10) 0.027(13) 0.008(9) 0.018(11) 0.007(10)
C6 0.031(12) 0.025(11) 0.029(12) 0.010(9) 0.020(10) 0.012(10)
N7 0.034(8) 0.026(7) 0.020(7) 0.017(6) 0.010(6) 0.009(6)
C8 0.047(15) 0.032(13) 0.042(15) 0.022(12) 0.021(13) 0.018(12)
C9 0.07(2) 0.052(17) 0.061(19) 0.038(15) 0.046(17) 0.051(16)
C10 0.049(19) 0.07(2) 0.09(3) 0.06(2) 0.023(19) 0.022(17)
C11 0.023(12) 0.050(16) 0.036(15) 0.011(12) 0.004(11) 0.017(12)
N12 0.022(9) 0.022(9) 0.034(11) 0.010(8) 0.010(8) 0.015(8)
N13 0.034(11) 0.021(9) 0.034(11) 0.013(8) 0.018(9) 0.013(8)
N14 0.024(11) 0.034(12) 0.069(17) 0.036(12) 0.011(10) 0.002(9)
N15 0.029(10) 0.024(10) 0.048(13) 0.024(9) 0.017(9) 0.020(8)
C16 0.029(6) 0.031(7) 0.031(7) 0.008(4) 0.015(5) 0.015(5)
C17 0.023(6) 0.018(6) 0.022(6) 0.010(4) 0.007(4) 0.014(4)
C18 0.030(13) 0.034(13) 0.047(16) 0.021(12) 0.018(12) 0.007(11)
C19 0.049(17) 0.07(2) 0.032(15) 0.016(14) 0.016(13) 0.037(16)
C20 0.048(17) 0.048(17) 0.06(2) 0.041(16) 0.011(15) 0.014(14)
C21 0.020(11) 0.027(12) 0.044(15) 0.023(11) 0.010(10) 0.005(9)
N22 0.033(11) 0.032(11) 0.034(11) 0.026(9) 0.016(9) 0.014(9)
N23 0.026(9) 0.008(8) 0.040(11) 0.010(8) 0.012(8) 0.009(7)
N24 0.017(5) 0.016(5) 0.023(5) 0.008(4) 0.009(4) 0.010(4)
N25 0.027(10) 0.019(9) 0.034(11) 0.019(8) 0.012(8) 0.010(8)
N26 0.029(9) 0.011(8) 0.015(8) 0.005(6) 0.009(7) 0.004(7)
C27 0.018(6) 0.016(5) 0.017(6) 0.012(4) 0.007(4) 0.003(4)
C28 0.028(6) 0.025(6) 0.029(6) 0.010(4) 0.014(5) 0.014(5)
N29 0.042(12) 0.034(11) 0.045(13) 0.032(10) 0.028(10) 0.018(10)
C30 0.050(10) 0.044(10) 0.055(10) 0.032(8) 0.027(8) 0.012(7)
C31 0.11(3) 0.08(2) 0.15(4) 0.09(3) 0.12(3) 0.08(2)
C32 0.053(9) 0.051(9) 0.055(9) 0.022(5) 0.026(6) 0.024(5)
C33 0.047(16) 0.040(15) 0.065(19) 0.031(14) 0.039(15) 0.026(13)

loop_
_atom_type_symbol
_atom_type_description
_atom_type_scat_dispersion_real
_atom_type_scat_dispersion_imag
_atom_type_scat_source
C C 0.0033 0.0016 'International Tables Vol C Tables 4.2.6.8 and 6.1.1.4'
H H 0.0000 0.0000 'International Tables Vol C Tables 4.2.6.8 and 6.1.1.4'
N N 0.0061 0.0033 'International Tables Vol C Tables 4.2.6.8 and 6.1.1.4'
O O 0.0106 0.0060 'International Tables Vol C Tables 4.2.6.8 and 6.1.1.4'
Cu Cu 0.3201 1.2651 'International Tables Vol C Tables 4.2.6.8 and 6.1.1.4'
Si Si 0.0817 0.0704 'International Tables Vol C Tables 4.2.6.8 and 6.1.1.4'
W W -0.8490 6.8722 'International Tables Vol C Tables 4.2.6.8 and 6.1.1.4'

loop_
_geom_angle_atom_site_label_1
_geom_angle_atom_site_label_2
_geom_angle_atom_site_label_3
_geom_angle
_geom_angle_site_symmetry_1
_geom_angle_site_symmetry_3
O1 Si1 O1 180.000(4) 2_454 .
O1 Si1 O3 65.4(13) 2_454 .
O1 Si1 O3 114.6(13) . .
O1 Si1 O3 114.6(13) 2_454 2_454
O1 Si1 O3 65.4(13) . 2_454
O3 Si1 O3 180.000(7) . 2_454
O1 Si1 O2 67.0(13) 2_454 .
O1 Si1 O2 113.0(13) . .
O3 Si1 O2 108.0(13) . .
O3 Si1 O2 72.0(13) 2_454 .
O1 Si1 O2 113.0(13) 2_454 2_454
O1 Si1 O2 67.0(13) . 2_454
O3 Si1 O2 72.0(13) . 2_454
O3 Si1 O2 108.0(13) 2_454 2_454
O2 Si1 O2 180.000(6) . 2_454
O1 Si1 O4 108.6(13) 2_454 2_454
O1 Si1 O4 71.4(13) . 2_454
O3 Si1 O4 72.8(13) . 2_454
O3 Si1 O4 107.2(13) 2_454 2_454
O2 Si1 O4 75.3(12) . 2_454
O2 Si1 O4 104.7(12) 2_454 2_454
O1 Si1 O4 71.4(13) 2_454 .
O1 Si1 O4 108.6(13) . .
O3 Si1 O4 107.2(13) . .
O3 Si1 O4 72.8(13) 2_454 .
O2 Si1 O4 104.7(12) . .
O2 Si1 O4 75.3(12) 2_454 .
O4 Si1 O4 180.0(17) 2_454 .
O7 W1 O12 101.0(12) . 2_454
O7 W1 O6 101.3(10) . .
O12 W1 O6 86.3(10) 2_454 .
O7 W1 O8 102.6(11) . .
O12 W1 O8 87.4(10) 2_454 .
O6 W1 O8 156.0(12) . .
O7 W1 O9 102.0(11) . .
O12 W1 O9 157.0(12) 2_454 .
O6 W1 O9 90.2(9) . .
O8 W1 O9 86.7(10) . .
O7 W1 O2 155.6(9) . .
O12 W1 O2 64.3(10) 2_454 .
O6 W1 O2 97.2(10) . .
O8 W1 O2 59.4(10) . .
O9 W1 O2 93.8(10) . .
O7 W1 O3 156.8(9) . 2_454
O12 W1 O3 93.6(11) 2_454 2_454
O6 W1 O3 61.4(10) . 2_454
O8 W1 O3 96.0(10) . 2_454
O9 W1 O3 65.1(10) . 2_454
O2 W1 O3 47.6(9) . 2_454
O21 W2 O22 102.2(12) . .
O21 W2 O10 102.9(13) . .
O22 W2 O10 88.2(10) . .
O21 W2 O11B 113.7(13) . .
O22 W2 O11B 143.9(12) . .
O10 W2 O11B 87.3(11) . .
O21 W2 O5 99.7(11) . .
O22 W2 O5 88.9(8) . .
O10 W2 O5 157.3(12) . .
O11B W2 O5 81.9(11) . .
O21 W2 O11A 90.5(13) . .
O22 W2 O11A 166.8(13) . .
O10 W2 O11A 85.5(11) . .
O11B W2 O11A 24.3(11) . .
O5 W2 O11A 92.5(10) . .
O21 W2 O4 156.8(11) . 2_454
O22 W2 O4 94.8(10) . 2_454
O10 W2 O4 61.5(11) . 2_454
O11B W2 O4 52.2(12) . 2_454
O5 W2 O4 96.3(10) . 2_454
O11A W2 O4 72.1(12) . 2_454
O21 W2 O1 156.0(11) . .
O22 W2 O1 63.2(9) . .
O10 W2 O1 95.8(12) . .
O11B W2 O1 81.7(12) . .
O5 W2 O1 63.0(9) . .
O11A W2 O1 106.0(11) . .
O4 W2 O1 47.1(9) 2_454 .
O13 W3 O11B 111.6(12) . 2_454
O13 W3 O15B 113.2(13) . .
O11B W3 O15B 93.4(15) 2_454 .
O13 W3 O14 101.9(9) . .
O11B W3 O14 146.1(13) 2_454 .
O15B W3 O14 77.3(15) . .
O13 W3 O12 100.0(10) . .
O11B W3 O12 82.5(13) 2_454 .
O15B W3 O12 145.5(15) . .
O14 W3 O12 87.1(9) . .
O13 W3 O11A 90.3(10) . 2_454
O11B W3 O11A 23.0(11) 2_454 2_454
O15B W3 O11A 94.6(15) . 2_454
O14 W3 O11A 167.3(12) . 2_454
O12 W3 O11A 94.4(11) . 2_454
O13 W3 O15A 92.3(12) . .
O11B W3 O15A 89.0(14) 2_454 .
O15B W3 O15A 25.0(14) . .
O14 W3 O15A 94.6(12) . .
O12 W3 O15A 167.0(12) . .
O11A W3 O15A 81.1(12) 2_454 .
O13 W3 O4 155.3(9) . .
O11B W3 O4 52.1(12) 2_454 .
O15B W3 O4 56.5(12) . .
O14 W3 O4 97.5(10) . .
O12 W3 O4 96.1(10) . .
O11A W3 O4 69.8(11) 2_454 .
O15A W3 O4 70.9(11) . .
O13 W3 O2 153.7(9) . 2_454
O11B W3 O2 85.8(12) 2_454 2_454
O15B W3 O2 84.0(14) . 2_454
O14 W3 O2 61.1(9) . 2_454
O12 W3 O2 61.6(9) . 2_454
O11A W3 O2 108.7(11) 2_454 2_454
O15A W3 O2 108.1(11) . 2_454
O4 W3 O2 51.0(8) . 2_454
O16 W4 O14 100.3(12) . .
O16 W4 O8 104.2(11) . 2_454
O14 W4 O8 88.3(9) . 2_454
O16 W4 O22 102.3(12) . .
O14 W4 O22 157.4(11) . .
O8 W4 O22 86.4(9) 2_454 .
O16 W4 O17 98.4(10) . .
O14 W4 O17 88.4(10) . .
O8 W4 O17 157.4(11) 2_454 .
O22 W4 O17 88.1(9) . .
O16 W4 O2 158.2(11) . 2_454
O14 W4 O2 65.1(10) . 2_454
O8 W4 O2 61.1(11) 2_454 2_454
O22 W4 O2 93.2(11) . 2_454
O17 W4 O2 97.3(10) . 2_454
O16 W4 O1 156.3(11) . .
O14 W4 O1 94.5(10) . .
O8 W4 O1 94.5(11) 2_454 .
O22 W4 O1 64.2(10) . .
O17 W4 O1 63.4(9) . .
O2 W4 O1 45.4(9) 2_454 .
O18 W5 O5 97.5(12) . .
O18 W5 O17 101.1(11) . .
O5 W5 O17 89.8(9) . .
O18 W5 O19 103.4(12) . .
O5 W5 O19 159.1(12) . .
O17 W5 O19 86.9(10) . .
O18 W5 O6 100.7(11) . .
O5 W5 O6 86.6(9) . .
O17 W5 O6 158.2(11) . .
O19 W5 O6 88.8(8) . .
O18 W5 O3 159.1(11) . 2_454
O5 W5 O3 94.8(10) . 2_454
O17 W5 O3 95.7(10) . 2_454
O19 W5 O3 65.0(10) . 2_454
O6 W5 O3 63.2(10) . 2_454
O18 W5 O1 157.6(11) . .
O5 W5 O1 66.3(10) . .
O17 W5 O1 65.1(10) . .
O19 W5 O1 93.7(11) . .
O6 W5 O1 93.9(11) . .
O3 W5 O1 43.0(9) 2_454 .
O20 W6 O15B 112.4(14) . .
O20 W6 O10 101.3(12) . 2_454
O15B W6 O10 93.6(13) . 2_454
O20 W6 O9 99.4(10) . .
O15B W6 O9 147.2(14) . .
O10 W6 O9 87.6(11) 2_454 .
O20 W6 O19 100.0(11) . .
O15B W6 O19 79.0(15) . .
O10 W6 O19 158.7(12) 2_454 .
O9 W6 O19 88.1(9) . .
O20 W6 O15A 89.6(12) . .
O15B W6 O15A 26.6(13) . .
O10 W6 O15A 85.0(12) 2_454 .
O9 W6 O15A 169.4(12) . .
O19 W6 O15A 96.0(12) . .
O20 W6 O4 156.9(10) . .
O15B W6 O4 57.5(12) . .
O10 W6 O4 61.5(11) 2_454 .
O9 W6 O4 95.4(10) . .
O19 W6 O4 98.1(10) . .
O15A W6 O4 74.3(11) . .
O20 W6 O3 154.5(9) . 2_454
O15B W6 O3 83.1(14) . 2_454
O10 W6 O3 97.6(12) 2_454 2_454
O9 W6 O3 64.4(9) . 2_454
O19 W6 O3 61.9(9) . 2_454
O15A W6 O3 109.1(11) . 2_454
O4 W6 O3 48.6(9) . 2_454
N2 Cu1 N25 92.5(8) . 2
N2 Cu1 N29 93.4(8) . .
N25 Cu1 N29 174.1(7) 2 .
N2 Cu1 N26 173.9(8) . .
N25 Cu1 N26 93.2(7) 2 .
N29 Cu1 N26 80.9(7) . .
N2 Cu1 O7 100.3(7) . .
N25 Cu1 O7 90.1(7) 2 .
N29 Cu1 O7 89.5(8) . .
N26 Cu1 O7 81.9(6) . .
N13 Cu2 OW1 90.9(8) 2_565 .
N13 Cu2 N12 92.8(7) 2_565 .
OW1 Cu2 N12 145.0(8) . .
N13 Cu2 N22 173.5(8) 2_565 .
OW1 Cu2 N22 92.5(8) . .
N12 Cu2 N22 81.3(7) . .
N13 Cu2 N23 100.7(7) 2_565 .
OW1 Cu2 N23 109.2(8) . .
N12 Cu2 N23 104.3(7) . .
N22 Cu2 N23 83.4(7) . .
N7 Cu3 N7 180.0(11) . 2_445
N7 Cu3 N4 82.4(7) . .
N7 Cu3 N4 97.6(7) 2_445 .
N7 Cu3 N4 97.6(7) . 2_445
N7 Cu3 N4 82.4(7) 2_445 2_445
N4 Cu3 N4 180.000(2) . 2_445
Si1 O1 O3 57.9(12) . 2_454
Si1 O1 O2 59.4(12) . 2_454
O3 O1 O2 98.1(17) 2_454 2_454
Si1 O1 W5 124.8(15) . .
O3 O1 W5 66.9(12) 2_454 .
O2 O1 W5 134.5(16) 2_454 .
Si1 O1 W4 122.7(14) . .
O3 O1 W4 133.4(17) 2_454 .
O2 O1 W4 63.3(11) 2_454 .
W5 O1 W4 95.2(9) . .
Si1 O1 W2 119.8(14) . .
O3 O1 W2 129.0(16) 2_454 .
O2 O1 W2 125.3(15) 2_454 .
W5 O1 W2 93.3(9) . .
W4 O1 W2 93.0(9) . .
Si1 O2 O1 53.6(11) . 2_454
Si1 O2 W4 124.9(14) . 2_454
O1 O2 W4 71.3(12) 2_454 2_454
Si1 O2 W1 119.9(12) . .
O1 O2 W1 136.7(15) 2_454 .
W4 O2 W1 99.1(9) 2_454 .
Si1 O2 W3 115.6(12) . 2_454
O1 O2 W3 128.0(15) 2_454 2_454
W4 O2 W3 96.6(9) 2_454 2_454
W1 O2 W3 94.5(9) . 2_454
Si1 O3 O1 56.7(12) . 2_454
Si1 O3 W5 126.8(14) . 2_454
O1 O3 W5 70.1(12) 2_454 2_454
Si1 O3 W1 120.5(13) . 2_454
O1 O3 W1 135.1(17) 2_454 2_454
W5 O3 W1 95.4(9) 2_454 2_454
Si1 O3 W6 118.2(14) . 2_454
O1 O3 W6 130.0(16) 2_454 2_454
W5 O3 W6 95.5(9) 2_454 2_454
W1 O3 W6 92.6(9) 2_454 2_454
Si1 O4 W6 120.4(13) . .
Si1 O4 W2 121.7(13) . 2_454
W6 O4 W2 98.2(9) . 2_454
Si1 O4 W3 118.1(13) . .
W6 O4 W3 96.1(9) . .
W2 O4 W3 96.9(9) 2_454 .
W5 O5 W2 136.9(13) . .
W1 O6 W5 139.0(14) . .
W1 O7 Cu1 157.6(11) . .
W1 O8 W4 139.8(16) . 2_454
W1 O9 W6 137.7(13) . .
W2 O10 W6 138.6(17) . 2_454
O11B O11A W2 71(3) . .
O11B O11A W3 55(3) . 2_454
W2 O11A W3 120.8(16) . 2_454
O11A O11B W3 102(4) . 2_454
O11A O11B W2 84(4) . .
W3 O11B W2 152.8(18) 2_454 .
W1 O12 W3 139.6(14) 2_454 .
W4 O14 W3 137.0(13) . .
O15B O15A W6 70(3) . .
O15B O15A W3 60(3) . .
W6 O15A W3 117.6(15) . .
O15A O15B W3 95(4) . .
O15A O15B W6 84(4) . .
W3 O15B W6 142(2) . .
W5 O17 W4 135.7(13) . .
W5 O19 W6 137.3(14) . .
W2 O22 W4 139.2(13) . .
Cu2 OW1 HW1B 101.2 . .
Cu2 OW1 HW1A 105.3 . .
HW1B OW1 HW1A 101.6 . .
HW2A OW2 HW2B 108.7 . .
HW3A OW3 HW3B 108.2 . .
HW4A OW4 HW4B 108.4 . .
C5 N1 N2 104(2) . .
N3 N2 N1 106.2(19) . .
N3 N2 Cu1 137.4(16) . .
N1 N2 Cu1 116.3(16) . .
N2 N3 N4 112.5(19) . .
N3 N4 C5 104.1(18) . .
N3 N4 Cu3 144.7(16) . .
C5 N4 Cu3 111.0(14) . .
N1 C5 N4 113(2) . .
N1 C5 C6 127(2) . .
N4 C5 C6 120(2) . .
N7 C6 C11 124(2) . .
N7 C6 C5 113(2) . .
C11 C6 C5 123(2) . .
C8 N7 C6 118(2) . .
C8 N7 Cu3 127.5(17) . .
C6 N7 Cu3 114.3(14) . .
N7 C8 C9 120(2) . .
N7 C8 H8A 120.2 . .
C9 C8 H8A 120.2 . .
C8 C9 C10 123(3) . .
C8 C9 H9A 118.3 . .
C10 C9 H9A 118.3 . .
C9 C10 C11 117(3) . .
C9 C10 H10A 121.7 . .
C11 C10 H10A 121.7 . .
C6 C11 C10 118(3) . .
C6 C11 H11A 121.1 . .
C10 C11 H11A 121.1 . .
N13 N12 C16 103.5(18) . .
N13 N12 Cu2 142.5(15) . .
C16 N12 Cu2 113.5(16) . .
N12 N13 N14 112.2(19) . .
N12 N13 Cu2 124.3(14) . 2_565
N14 N13 Cu2 123.5(16) . 2_565
N15 N14 N13 106(2) . .
C16 N15 N14 107.0(19) . .
N15 C16 N12 111(2) . .
N15 C16 C17 132(2) . .
N12 C16 C17 117(2) . .
C18 C17 N22 122(2) . .
C18 C17 C16 125(2) . .
N22 C17 C16 112.8(18) . .
C17 C18 C19 119(2) . .
C17 C18 H18A 120.4 . .
C19 C18 H18A 120.4 . .
C20 C19 C18 117(3) . .
C20 C19 H19A 121.3 . .
C18 C19 H19A 121.3 . .
C19 C20 C21 123(3) . .
C19 C20 H20A 118.5 . .
C21 C20 H20A 118.5 . .
C20 C21 N22 119(2) . .
C20 C21 H21A 120.6 . .
N22 C21 H21A 120.6 . .
C17 N22 C21 119.1(19) . .
C17 N22 Cu2 115.4(14) . .
C21 N22 Cu2 125.2(15) . .
C27 N23 N24 106.0(15) . .
C27 N23 Cu2 139.5(15) . .
N24 N23 Cu2 112.3(12) . .
N25 N24 N23 110.3(16) . .
N24 N25 N26 108.4(17) . .
N24 N25 Cu1 126.5(14) . 2
N26 N25 Cu1 125.0(13) . 2
N25 N26 C27 107.3(15) . .
N25 N26 Cu1 141.7(14) . .
C27 N26 Cu1 111.0(13) . .
N23 C27 N26 107.9(17) . .
N23 C27 C28 133(2) . .
N26 C27 C28 119.2(17) . .
N29 C28 C33 123(2) . .
N29 C28 C27 112.7(19) . .
C33 C28 C27 124(2) . .
C30 N29 C28 116(2) . .
C30 N29 Cu1 128.4(18) . .
C28 N29 Cu1 116.0(15) . .
N29 C30 C31 126(3) . .
N29 C30 H30A 116.9 . .
C31 C30 H30A 116.9 . .
C30 C31 C32 116(3) . .
C30 C31 H31A 122.1 . .
C32 C31 H31A 122.1 . .
C33 C32 C31 121(3) . .
C33 C32 H32A 119.6 . .
C31 C32 H32A 119.6 . .
C28 C33 C32 118(3) . .
C28 C33 H33A 121.0 . .
C32 C33 H33A 121.0 . .

loop_
_geom_bond_atom_site_label_1
_geom_bond_atom_site_label_2
_geom_bond_distance
_geom_bond_site_symmetry_2
Si1 O1 1.59(3) 2_454
Si1 O1 1.59(3) .
Si1 O3 1.61(3) .
Si1 O3 1.61(3) 2_454
Si1 O2 1.70(3) .
Si1 O2 1.70(3) 2_454
Si1 O4 1.71(3) 2_454
Si1 O4 1.71(3) .
W1 O7 1.700(16) .
W1 O12 1.84(2) 2_454
W1 O6 1.86(2) .
W1 O8 1.87(2) .
W1 O9 1.886(19) .
W1 O2 2.37(3) .
W1 O3 2.44(3) 2_454
W2 O21 1.66(2) .
W2 O22 1.87(2) .
W2 O10 1.87(2) .
W2 O11B 1.90(3) .
W2 O5 1.95(2) .
W2 O11A 2.00(3) .
W2 O4 2.33(3) 2_454
W2 O1 2.48(3) .
W3 O13 1.660(18) .
W3 O11B 1.73(3) 2_454
W3 O15B 1.84(4) .
W3 O14 1.91(2) .
W3 O12 1.93(2) .
W3 O11A 2.07(4) 2_454
W3 O15A 2.11(3) .
W3 O4 2.39(3) .
W3 O2 2.45(3) 2_454
W4 O16 1.663(18) .
W4 O14 1.89(2) .
W4 O8 1.90(2) 2_454
W4 O22 1.912(19) .
W4 O17 1.95(2) .
W4 O2 2.28(3) 2_454
W4 O1 2.42(3) .
W5 O18 1.70(2) .
W5 O5 1.854(19) .
W5 O17 1.87(2) .
W5 O19 1.89(2) .
W5 O6 1.91(2) .
W5 O3 2.33(3) 2_454
W5 O1 2.38(3) .
W6 O20 1.695(18) .
W6 O15B 1.88(4) .
W6 O10 1.89(2) 2_454
W6 O9 1.91(2) .
W6 O19 1.92(2) .
W6 O15A 1.99(3) .
W6 O4 2.33(3) .
W6 O3 2.46(3) 2_454
Cu1 N2 1.97(2) .
Cu1 N25 1.980(19) 2
Cu1 N29 1.99(2) .
Cu1 N26 2.020(16) .
Cu1 O7 2.435(17) .
Cu2 N13 1.97(2) 2_565
Cu2 OW1 1.98(2) .
Cu2 N12 1.99(2) .
Cu2 N22 2.016(19) .
Cu2 N23 2.272(16) .
Cu3 N7 2.009(18) .
Cu3 N7 2.009(18) 2_445
Cu3 N4 2.014(18) .
Cu3 N4 2.014(18) 2_445
O1 O3 1.73(4) 2_454
O1 O2 1.82(4) 2_454
O2 O1 1.82(4) 2_454
O2 W4 2.28(2) 2_454
O2 W3 2.45(3) 2_454
O3 O1 1.73(4) 2_454
O3 W5 2.33(3) 2_454
O3 W1 2.44(3) 2_454
O3 W6 2.46(3) 2_454
O4 W2 2.33(3) 2_454
O8 W4 1.90(2) 2_454
O10 W6 1.89(2) 2_454
O11A O11B 0.83(3) .
O11A W3 2.07(3) 2_454
O11B W3 1.73(3) 2_454
O12 W1 1.84(2) 2_454
O15A O15B 0.90(4) .
OW1 HW1B 0.8497 .
OW1 HW1A 0.8500 .
OW2 HW2A 0.8499 .
OW2 HW2B 0.8501 .
OW3 HW3A 0.8501 .
OW3 HW3B 0.8499 .
OW4 HW4A 0.8497 .
OW4 HW4B 0.8500 .
N1 C5 1.32(3) .
N1 N2 1.41(3) .
N2 N3 1.31(3) .
N3 N4 1.32(2) .
N4 C5 1.35(3) .
C5 C6 1.46(3) .
C6 N7 1.37(3) .
C6 C11 1.37(3) .
N7 C8 1.35(3) .
C8 C9 1.37(4) .
C8 H8A 0.9300 .
C9 C10 1.39(4) .
C9 H9A 0.9300 .
C10 C11 1.41(4) .
C10 H10A 0.9300 .
C11 H11A 0.9300 .
N12 N13 1.32(3) .
N12 C16 1.36(3) .
N13 N14 1.36(3) .
N13 Cu2 1.97(2) 2_565
N14 N15 1.35(3) .
N15 C16 1.33(3) .
C16 C17 1.47(3) .
C17 C18 1.31(3) .
C17 N22 1.35(3) .
C18 C19 1.43(4) .
C18 H18A 0.9300 .
C19 C20 1.32(4) .
C19 H19A 0.9300 .
C20 C21 1.34(4) .
C20 H20A 0.9300 .
C21 N22 1.39(3) .
C21 H21A 0.9300 .
N23 C27 1.34(2) .
N23 N24 1.36(2) .
N24 N25 1.31(2) .
N25 N26 1.34(2) .
N25 Cu1 1.980(19) 2
N26 C27 1.38(3) .
C27 C28 1.40(3) .
C28 N29 1.37(3) .
C28 C33 1.38(3) .
N29 C30 1.34(3) .
C30 C31 1.37(4) .
C30 H30A 0.9300 .
C31 C32 1.39(4) .
C31 H31A 0.9300 .
C32 C33 1.38(4) .
C32 H32A 0.9300 .
C33 H33A 0.9300 .
